data_2242650
loop_
_publ_author_name
'Gomes, Ligia R.'
'de Souza, Marcus V. N.'
'Da Costa, Cristiane F.'
'Wardell, James'
'Low, John Nicolson'

_publ_section_title
;
 Different classical hydrogen-bonding patterns in three salicylaldoxime
 derivatives, 2-HO-4-<i>X</i>C~6~H~3~C=NOH (<i>X</i> = Me, OH and MeO)
;
_journal_coeditor_code QM2128
_journal_issue 10
_journal_name_full 'Acta Crystallographica Section E'
_journal_page_first 1480
_journal_page_last 1485
_journal_paper_doi 10.1107/S2056989018013361
_journal_volume 74
_journal_year 2018
_chemical_formula_iupac 'C7 H7 N O3'
_chemical_formula_moiety 'C7 H7 N O3'
_chemical_formula_sum 'C7 H7 N O3'
_chemical_formula_weight 153.14
_chemical_name_systematic
;
2,4-Dihydroxybenzaldehyde oxime
;
_space_group_crystal_system monoclinic
_space_group_IT_number 14
_space_group_name_Hall '-P 2ybc'
_space_group_name_H-M_alt 'P 1 21/c 1'
_symmetry_space_group_name_Hall '-P 2ybc'
_symmetry_space_group_name_H-M 'P 1 21/c 1'
_atom_sites_solution_hydrogens mixed
_audit_creation_method <i>SHELXL2017/1</i>
_cell_angle_alpha 90
_cell_angle_beta 92.501(2)
_cell_angle_gamma 90
_cell_formula_units_Z 4
_cell_length_a 3.72410(10)
_cell_length_b 8.6902(2)
_cell_length_c 20.7570(5)
_cell_measurement_reflns_used 13388
_cell_measurement_temperature 100(2)
_cell_measurement_theta_max 32.1060
_cell_measurement_theta_min 1.9420
_cell_volume 671.12(3)
_computing_cell_refinement
;
CrysAlisPro (Rigaku OD, 2017)
;
_computing_data_collection
;
CrysAlisPro (Rigaku OD, 2017)
;
_computing_data_reduction
;
CrysAlisPro (Rigaku OD, 2017)
;
_computing_molecular_graphics
;
Mercury (Macrae <i>et al.</i>,  2006)
;
_computing_publication_material
;
Oscail (McArdle <i>et al.</i>,  2004),
<i>SHELXL2017/1</i> (Sheldrick, 2015b),
PLATON (Spek, 2009)
;
_computing_structure_refinement
;
Oscail (McArdle <i>et al.</i>,  2004),
<i>ShelXle</i> (H\"ubschle <i>et al.</i>,  2011),
<i>SHELXL2017/1</i> (Sheldrick, 2015b)
;
_computing_structure_solution
;
Oscail (McArdle <i>et al.</i>,  2004),
SHELXT (Sheldrick, 2015a)
;
_diffrn_ambient_temperature 100(2)
_diffrn_detector 'hybrid pixel detector'
_diffrn_detector_area_resol_mean 10
_diffrn_measured_fraction_theta_full 1.000
_diffrn_measured_fraction_theta_max 1.000
_diffrn_measurement_device 'four-circle diffractometer'
_diffrn_measurement_device_type
;
Rigaku FRE+ AFC12 with HyPix 6000 detector
;
_diffrn_measurement_method 'profile data from \w-scans'
_diffrn_measurement_specimen_support 'MiTeGen MicroLoop'
_diffrn_radiation_monochromator 'Confocal mirrors, VHF Varimax'
_diffrn_radiation_probe x-ray
_diffrn_radiation_type 'Mo K\a'
_diffrn_radiation_wavelength 0.71075
_diffrn_reflns_av_R_equivalents 0.0391
_diffrn_reflns_av_unetI/netI 0.0112
_diffrn_reflns_limit_h_max 4
_diffrn_reflns_limit_h_min -4
_diffrn_reflns_limit_k_max 11
_diffrn_reflns_limit_k_min -11
_diffrn_reflns_limit_l_max 26
_diffrn_reflns_limit_l_min -26
_diffrn_reflns_number 29482
_diffrn_reflns_theta_full 25.242
_diffrn_reflns_theta_max 27.480
_diffrn_reflns_theta_min 1.964
_diffrn_source 'Rotating Anode'
_diffrn_source_current 55.0
_diffrn_source_power 2.475
_diffrn_source_voltage 45.0
_exptl_absorpt_coefficient_mu 0.120
_exptl_absorpt_correction_T_max 1.00000
_exptl_absorpt_correction_T_min 0.65414
_exptl_absorpt_correction_type multi-scan
_exptl_absorpt_process_details
;
(CrysAlisPro ; Rigaku OD, 2017)
;
_exptl_crystal_colour colourless
_exptl_crystal_density_diffrn 1.516
_exptl_crystal_description block
_exptl_crystal_F_000 320
_exptl_crystal_size_max 0.200
_exptl_crystal_size_mid 0.100
_exptl_crystal_size_min 0.050
_refine_diff_density_max 0.381
_refine_diff_density_min -0.209
_refine_ls_extinction_method none
_refine_ls_goodness_of_fit_ref 0.861
_refine_ls_hydrogen_treatment mixed
_refine_ls_matrix_type full
_refine_ls_number_parameters 113
_refine_ls_number_reflns 1537
_refine_ls_number_restraints 0
_refine_ls_restrained_S_all 0.861
_refine_ls_R_factor_all 0.0409
_refine_ls_R_factor_gt 0.0397
_refine_ls_shift/su_max 0.000
_refine_ls_shift/su_mean 0.000
_refine_ls_structure_factor_coef Fsqd
_refine_ls_weighting_details 'w=1/[\s^2^(Fo^2^)+(0.0229P)^2^+1.3357P] where P=(Fo^2^+2Fc^2^)/3'
_refine_ls_weighting_scheme calc
_refine_ls_wR_factor_gt 0.0915
_refine_ls_wR_factor_ref 0.0923
_reflns_number_gt 1482
_reflns_number_total 1537
_reflns_threshold_expression 'I > 2\s(I)'
_cod_data_source_file qm2128sup1.cif
_cod_data_source_block 2
_cod_database_code 2242650
_shelx_space_group_comment
;
The symmetry employed for this shelxl refinement is uniquely defined
by the following loop, which should always be used as a source of
symmetry information in preference to the above space-group names.
They are only intended as comments.
;
_shelx_estimated_absorpt_t_min 0.976
_shelx_estimated_absorpt_t_max 0.994

loop_
_space_group_symop_operation_xyz
'x, y, z'
'-x, y+1/2, -z+1/2'
'-x, -y, -z'
'x, -y-1/2, z-1/2'

loop_
_atom_site_type_symbol
_atom_site_label
_atom_site_fract_x
_atom_site_fract_y
_atom_site_fract_z
_atom_site_U_iso_or_equiv
_atom_site_adp_type
_atom_site_calc_flag
_atom_site_occupancy
O O2 0.6604(3) 0.13314(13) 0.28983(5) 0.0175(3) Uani d 1
H H2 0.568(7) 0.056(3) 0.3130(12) 0.045(7) Uiso d 1
O O4 1.0469(3) 0.64910(12) 0.32704(5) 0.0167(3) Uani d 1
H H4 1.132(6) 0.639(3) 0.2893(11) 0.031(6) Uiso d 1
O O13 0.2536(3) -0.13686(13) 0.41952(6) 0.0213(3) Uani d 1
H H13 0.208(7) -0.200(3) 0.3880(12) 0.043(7) Uiso d 1
N N12 0.3984(4) -0.01346(15) 0.38573(6) 0.0161(3) Uani d 1
C C1 0.6052(4) 0.24418(16) 0.39524(7) 0.0125(3) Uani d 1
C C2 0.7061(4) 0.25485(16) 0.33098(7) 0.0129(3) Uani d 1
C C3 0.8530(4) 0.38889(17) 0.30720(7) 0.0133(3) Uani d 1
H H3 0.9193 0.3946 0.2636 0.016 Uiso calc 1
C C4 0.9020(4) 0.51454(17) 0.34786(7) 0.0133(3) Uani d 1
C C5 0.8047(4) 0.50773(17) 0.41191(7) 0.0148(3) Uani d 1
H H5 0.8379 0.5943 0.4395 0.018 Uiso calc 1
C C6 0.6596(4) 0.37332(17) 0.43460(7) 0.0141(3) Uani d 1
H H6 0.5947 0.3683 0.4783 0.017 Uiso calc 1
C C11 0.4474(4) 0.10553(17) 0.42134(7) 0.0144(3) Uani d 1
H H11 0.3805 0.1034 0.4650 0.017 Uiso calc 1

loop_
_atom_site_aniso_label
_atom_site_aniso_U_11
_atom_site_aniso_U_22
_atom_site_aniso_U_33
_atom_site_aniso_U_12
_atom_site_aniso_U_13
_atom_site_aniso_U_23
O2 0.0273(6) 0.0106(5) 0.0150(5) -0.0041(5) 0.0047(4) -0.0036(4)
O4 0.0249(6) 0.0096(5) 0.0161(5) -0.0052(4) 0.0051(4) 0.0002(4)
O13 0.0335(7) 0.0110(5) 0.0194(6) -0.0095(5) 0.0025(5) 0.0019(4)
N12 0.0189(6) 0.0103(6) 0.0191(6) -0.0029(5) 0.0010(5) 0.0030(5)
C1 0.0127(7) 0.0096(6) 0.0151(7) 0.0003(5) 0.0005(5) 0.0003(5)
C2 0.0142(7) 0.0101(6) 0.0143(7) 0.0008(5) -0.0003(5) -0.0023(5)
C3 0.0149(7) 0.0123(7) 0.0126(6) 0.0003(6) 0.0020(5) 0.0000(5)
C4 0.0135(7) 0.0087(6) 0.0176(7) -0.0005(5) 0.0009(5) 0.0020(5)
C5 0.0180(7) 0.0106(7) 0.0158(7) -0.0010(6) 0.0015(6) -0.0027(5)
C6 0.0158(7) 0.0132(7) 0.0135(7) -0.0005(6) 0.0021(5) -0.0010(5)
C11 0.0158(7) 0.0117(7) 0.0156(7) -0.0003(6) 0.0003(5) 0.0019(5)

loop_
_atom_type_symbol
_atom_type_description
_atom_type_scat_dispersion_real
_atom_type_scat_dispersion_imag
_atom_type_scat_source
C C 0.0033 0.0016 'International Tables Vol C Tables 4.2.6.8 and 6.1.1.4'
H H 0.0000 0.0000 'International Tables Vol C Tables 4.2.6.8 and 6.1.1.4'
N N 0.0061 0.0033 'International Tables Vol C Tables 4.2.6.8 and 6.1.1.4'
O O 0.0106 0.0060 'International Tables Vol C Tables 4.2.6.8 and 6.1.1.4'

loop_
_geom_angle_atom_site_label_1
_geom_angle_atom_site_label_2
_geom_angle_atom_site_label_3
_geom_angle
C2 O2 H2 106.5(16)
C4 O4 H4 111.3(15)
N12 O13 H13 99.9(16)
C11 N12 O13 112.18(13)
C6 C1 C2 117.65(13)
C6 C1 C11 119.85(13)
C2 C1 C11 122.50(13)
O2 C2 C3 117.93(13)
O2 C2 C1 120.77(13)
C3 C2 C1 121.30(13)
C2 C3 C4 119.22(13)
C2 C3 H3 120.4
C4 C3 H3 120.4
O4 C4 C3 121.64(13)
O4 C4 C5 117.43(13)
C3 C4 C5 120.93(14)
C6 C5 C4 118.93(14)
C6 C5 H5 120.5
C4 C5 H5 120.5
C5 C6 C1 121.98(14)
C5 C6 H6 119.0
C1 C6 H6 119.0
N12 C11 C1 120.25(14)
N12 C11 H11 119.9
C1 C11 H11 119.9

loop_
_geom_bond_atom_site_label_1
_geom_bond_atom_site_label_2
_geom_bond_distance
O2 C2 1.3655(17)
O2 H2 0.91(3)
O4 C4 1.3660(17)
O4 H4 0.86(2)
O13 N12 1.4020(16)
O13 H13 0.86(3)
N12 C11 1.280(2)
C1 C6 1.398(2)
C1 C2 1.405(2)
C1 C11 1.456(2)
C2 C3 1.387(2)
C3 C4 1.387(2)
C3 H3 0.9500
C4 C5 1.394(2)
C5 C6 1.378(2)
C5 H5 0.9500
C6 H6 0.9500
C11 H11 0.9500

loop_
_geom_hbond_atom_site_label_D
_geom_hbond_atom_site_label_H
_geom_hbond_atom_site_label_A
_geom_hbond_site_symmetry_A
_geom_hbond_distance_DH
_geom_hbond_distance_HA
_geom_hbond_distance_DA
_geom_hbond_angle_DHA
O2 H2 N12 . 0.91(3) 1.77(3) 2.5899(17) 150(2)
O4 H4 O2 2_755 0.86(2) 1.85(2) 2.7062(16) 174(2)
O13 H13 O4 1_445 0.86(3) 1.90(3) 2.7583(16) 171(2)

loop_
_geom_torsion_atom_site_label_1
_geom_torsion_atom_site_label_2
_geom_torsion_atom_site_label_3
_geom_torsion_atom_site_label_4
_geom_torsion
C6 C1 C2 O2 -179.97(14)
C11 C1 C2 O2 -0.2(2)
C6 C1 C2 C3 -0.3(2)
C11 C1 C2 C3 179.41(14)
O2 C2 C3 C4 179.88(13)
C1 C2 C3 C4 0.2(2)
C2 C3 C4 O4 179.71(14)
C2 C3 C4 C5 -0.2(2)
O4 C4 C5 C6 -179.63(14)
C3 C4 C5 C6 0.3(2)
C4 C5 C6 C1 -0.4(2)
C2 C1 C6 C5 0.4(2)
C11 C1 C6 C5 -179.33(14)
O13 N12 C11 C1 178.31(12)
C6 C1 C11 N12 -179.63(14)
C2 C1 C11 N12 0.6(2)

_cod_database_fobs_code 2242650
